data_4082038
loop_
_publ_author_name
'Turek, Jan'
'Panov, Illia'
'Hor\'a\<cek, Michal'
'\<Cerno\<sek, Zden\<ek'
'Pad\<elkov\'a, Zde\<nka'
'R\%u\<zi\<cka, Ale\<s'

_publ_section_title
;
 Amino Group Functionalized N-Heterocyclic 1,2,4-Triazole-Derived
 Carbenes: Structural Diversity of Rhodium(I) Complexes
;
_journal_issue 23
_journal_name_full Organometallics
_journal_page_first 7234
_journal_paper_doi 10.1021/om400912s
_journal_volume 32
_journal_year 2013
_chemical_formula_moiety 'C23 H30 Cl N4 Rh, C4 H8 O'
_chemical_formula_sum 'C27 H38 Cl N4 O Rh'
_chemical_formula_weight 572.97
_chemical_name_systematic
; 
 ? 
;
_space_group_IT_number 14
_symmetry_cell_setting monoclinic
_symmetry_space_group_name_Hall '-P 2ybc'
_symmetry_space_group_name_H-M 'P 1 21/c 1'
_atom_sites_solution_hydrogens geom
_atom_sites_solution_primary direct
_atom_sites_solution_secondary difmap
_audit_creation_method SHELXL-97
_cell_angle_alpha 90
_cell_angle_beta 94.824(4)
_cell_angle_gamma 90
_cell_formula_units_Z 4
_cell_length_a 9.5550(6)
_cell_length_b 17.7281(10)
_cell_length_c 15.6810(9)
_cell_measurement_reflns_used 31529
_cell_measurement_temperature 150(1)
_cell_measurement_theta_max 27.5
_cell_measurement_theta_min 1
_cell_volume 2646.8(3)
_computing_cell_refinement 'COLLECT and DENZO'
_computing_data_collection 'COLLECT (Hooft, 1998) and DENZO (Otwinowski & Minor, 1997)'
_computing_data_reduction 'COLLECT and DENZO'
_computing_molecular_graphics 'PLATON (Spek, 2003)'
_computing_publication_material 'SHELXL-97 (Sheldrick, 2008)'
_computing_structure_refinement 'SHELXL-97 (Sheldrick, 1997)'
_computing_structure_solution 'SIR92 (Altomare et al., 1994)'
_diffrn_ambient_temperature 150(1)
_diffrn_detector_area_resol_mean 9.091
_diffrn_measured_fraction_theta_full 0.987
_diffrn_measured_fraction_theta_max 0.987
_diffrn_measurement_device_type 'Bruker Nonius KappaCCD area detector'
_diffrn_measurement_method '\f and \w scans to fill the Ewald sphere'
_diffrn_radiation_monochromator graphite
_diffrn_radiation_source 'fine-focus sealed tube'
_diffrn_radiation_type MoK\a
_diffrn_radiation_wavelength 0.71073
_diffrn_reflns_av_R_equivalents 0.0489
_diffrn_reflns_av_sigmaI/netI 0.0323
_diffrn_reflns_limit_h_max 12
_diffrn_reflns_limit_h_min -12
_diffrn_reflns_limit_k_max 22
_diffrn_reflns_limit_k_min -23
_diffrn_reflns_limit_l_max 20
_diffrn_reflns_limit_l_min -19
_diffrn_reflns_number 31441
_diffrn_reflns_theta_full 27.40
_diffrn_reflns_theta_max 27.40
_diffrn_reflns_theta_min 1.74
_diffrn_standards_number 0
_exptl_absorpt_coefficient_mu 0.773
_exptl_absorpt_correction_T_max 0.893
_exptl_absorpt_correction_T_min 0.845
_exptl_absorpt_correction_type integration
_exptl_absorpt_process_details
;
Gaussian integration (Coppens, 1970)
;
_exptl_crystal_colour orange
_exptl_crystal_density_diffrn 1.438
_exptl_crystal_density_method 'not measured'
_exptl_crystal_description plate
_exptl_crystal_F_000 1192
_exptl_crystal_size_max 0.23
_exptl_crystal_size_mid 0.21
_exptl_crystal_size_min 0.20
_refine_diff_density_max 0.595
_refine_diff_density_min -0.623
_refine_diff_density_rms 0.080
_refine_ls_extinction_method none
_refine_ls_goodness_of_fit_ref 1.097
_refine_ls_hydrogen_treatment constr
_refine_ls_matrix_type full
_refine_ls_number_parameters 307
_refine_ls_number_reflns 5951
_refine_ls_number_restraints 0
_refine_ls_restrained_S_all 1.097
_refine_ls_R_factor_all 0.0556
_refine_ls_R_factor_gt 0.0354
_refine_ls_shift/su_max 0.001
_refine_ls_shift/su_mean 0.000
_refine_ls_structure_factor_coef Fsqd
_refine_ls_weighting_details 'calc w=1/[\s^2^(Fo^2^)+(0.0238P)^2^+3.6371P] where P=(Fo^2^+2Fc^2^)/3'
_refine_ls_weighting_scheme calc
_refine_ls_wR_factor_gt 0.0712
_refine_ls_wR_factor_ref 0.0829
_reflns_number_gt 4695
_reflns_number_total 5951
_reflns_threshold_expression >2sigma(I)
_cod_data_source_file om400912s_si_001.cif
_cod_data_source_block 4b
_cod_original_sg_symbol_H-M 'P 21/c'
_cod_database_code 4082038

loop_
_symmetry_equiv_pos_as_xyz
'x, y, z'
'-x, y+1/2, -z+1/2'
'-x, -y, -z'
'x, -y-1/2, z-1/2'

loop_
_atom_site_label
_atom_site_type_symbol
_atom_site_fract_x
_atom_site_fract_y
_atom_site_fract_z
_atom_site_U_iso_or_equiv
_atom_site_adp_type
_atom_site_occupancy
_atom_site_symmetry_multiplicity
_atom_site_calc_flag
_atom_site_refinement_flags
Rh1 Rh 0.18422(2) 0.167880(12) 0.477197(14) 0.02849(7) Uani 1 1 d .
Cl1 Cl 0.00749(9) 0.21404(5) 0.56531(6) 0.0514(2) Uani 1 1 d .
N2 N 0.4321(2) 0.03359(13) 0.32781(15) 0.0313(5) Uani 1 1 d .
N1 N 0.4181(2) 0.15235(12) 0.36644(14) 0.0259(5) Uani 1 1 d .
C4 C 0.3351(3) 0.27878(16) 0.33135(18) 0.0329(6) Uani 1 1 d .
N4 N 0.0952(3) 0.23904(14) 0.36738(17) 0.0359(6) Uani 1 1 d .
N3 N 0.3244(2) 0.04481(12) 0.38007(15) 0.0296(5) Uani 1 1 d .
C13 C 0.5986(3) 0.17829(17) 0.21048(19) 0.0343(6) Uani 1 1 d .
H13 H 0.5323 0.2161 0.2154 0.041 Uiso 1 1 d R
C1 C 0.3118(3) 0.11758(15) 0.40562(17) 0.0269(6) Uani 1 1 d .
C17 C 0.6967(3) 0.05822(17) 0.25343(19) 0.0347(6) Uani 1 1 d .
H17 H 0.6973 0.0156 0.2881 0.042 Uiso 1 1 d R
C8 C 0.5712(3) 0.25980(17) 0.3975(2) 0.0371(7) Uani 1 1 d .
H8 H 0.6390 0.2275 0.4232 0.044 Uiso 1 1 d R
C12 C 0.5977(3) 0.11436(15) 0.26205(17) 0.0284(6) Uani 1 1 d .
C18 C 0.2338(3) -0.02260(16) 0.3952(2) 0.0355(7) Uani 1 1 d .
C2 C 0.4867(3) 0.10033(15) 0.31944(17) 0.0276(6) Uani 1 1 d .
C14 C 0.6976(3) 0.18558(19) 0.1517(2) 0.0412(7) Uani 1 1 d .
H14 H 0.6981 0.2286 0.1178 0.049 Uiso 1 1 d R
C15 C 0.7954(3) 0.1292(2) 0.1432(2) 0.0436(8) Uani 1 1 d .
H15 H 0.8618 0.1344 0.1035 0.052 Uiso 1 1 d R
C3 C 0.4408(3) 0.23215(15) 0.36713(18) 0.0295(6) Uani 1 1 d .
C7 C 0.5996(4) 0.33561(19) 0.3898(2) 0.0496(9) Uani 1 1 d .
H7 H 0.6867 0.3547 0.4101 0.060 Uiso 1 1 d R
C16 C 0.7950(3) 0.06562(19) 0.1940(2) 0.0415(7) Uani 1 1 d .
H16 H 0.8603 0.0275 0.1880 0.050 Uiso 1 1 d R
C22 C 0.3429(4) 0.18875(19) 0.5722(2) 0.0446(8) Uani 1 1 d .
H22A H 0.4380 0.1884 0.5549 0.053 Uiso 1 1 d R
H22B H 0.3261 0.2285 0.6126 0.053 Uiso 1 1 d R
C5 C 0.3682(4) 0.35504(18) 0.3236(2) 0.0436(8) Uani 1 1 d .
H5 H 0.3008 0.3879 0.2986 0.052 Uiso 1 1 d R
C11 C 0.0573(4) 0.31526(18) 0.3973(2) 0.0487(9) Uani 1 1 d .
H11A H 0.1403 0.3407 0.4211 0.058 Uiso 1 1 d R
H11B H -0.0081 0.3105 0.4402 0.058 Uiso 1 1 d R
H11C H 0.0151 0.3438 0.3499 0.058 Uiso 1 1 d R
C6 C 0.4989(4) 0.38265(19) 0.3521(2) 0.0511(9) Uani 1 1 d .
H6 H 0.5190 0.4336 0.3456 0.061 Uiso 1 1 d R
C24 C 0.2915(4) 0.0208(2) 0.0093(2) 0.0546(9) Uani 1 1 d .
H24A H 0.2493 0.0382 -0.0456 0.065 Uiso 1 1 d R
H24B H 0.3703 -0.0116 -0.0007 0.065 Uiso 1 1 d R
C9 C 0.1932(3) 0.24834(17) 0.29925(19) 0.0369(7) Uani 1 1 d .
H9A H 0.1512 0.2820 0.2556 0.044 Uiso 1 1 d R
H9B H 0.2060 0.1997 0.2727 0.044 Uiso 1 1 d R
C23 C 0.2841(4) 0.11807(19) 0.5876(2) 0.0453(8) Uani 1 1 d .
H23A H 0.2297 0.1143 0.6369 0.054 Uiso 1 1 d R
H23B H 0.3418 0.0741 0.5791 0.054 Uiso 1 1 d R
C10 C -0.0347(4) 0.2032(2) 0.3286(3) 0.0618(11) Uani 1 1 d .
H10A H -0.0749 0.2341 0.2826 0.074 Uiso 1 1 d R
H10B H -0.1009 0.1976 0.3709 0.074 Uiso 1 1 d R
H10C H -0.0124 0.1544 0.3067 0.074 Uiso 1 1 d R
O1 O 0.1922(4) -0.0198(2) 0.0529(3) 0.0994(12) Uani 1 1 d .
C19 C 0.2382(5) -0.0760(2) 0.3203(3) 0.0739(14) Uani 1 1 d .
H19A H 0.2157 -0.0490 0.2679 0.089 Uiso 1 1 d R
H19B H 0.1711 -0.1157 0.3254 0.089 Uiso 1 1 d R
H19C H 0.3306 -0.0973 0.3202 0.089 Uiso 1 1 d R
C21 C 0.0851(4) 0.0037(2) 0.4002(3) 0.0683(12) Uani 1 1 d .
H21A H 0.0822 0.0399 0.4456 0.082 Uiso 1 1 d R
H21B H 0.0267 -0.0386 0.4113 0.082 Uiso 1 1 d R
H21C H 0.0516 0.0267 0.3469 0.082 Uiso 1 1 d R
C25 C 0.3410(4) 0.0864(2) 0.0642(3) 0.0642(11) Uani 1 1 d .
H25A H 0.3517 0.1311 0.0295 0.077 Uiso 1 1 d R
H25B H 0.4294 0.0756 0.0969 0.077 Uiso 1 1 d R
C20 C 0.2895(5) -0.0619(2) 0.4757(3) 0.0739(13) Uani 1 1 d .
H20A H 0.3871 -0.0734 0.4726 0.089 Uiso 1 1 d R
H20B H 0.2380 -0.1077 0.4823 0.089 Uiso 1 1 d R
H20C H 0.2790 -0.0295 0.5239 0.089 Uiso 1 1 d R
C26 C 0.2201(6) 0.0958(3) 0.1225(3) 0.0851(16) Uani 1 1 d .
H26A H 0.2538 0.0885 0.1820 0.102 Uiso 1 1 d R
H26B H 0.1783 0.1455 0.1159 0.102 Uiso 1 1 d R
C27 C 0.1193(5) 0.0371(3) 0.0949(4) 0.0819(14) Uani 1 1 d .
H27A H 0.0766 0.0160 0.1436 0.098 Uiso 1 1 d R
H27B H 0.0457 0.0582 0.0556 0.098 Uiso 1 1 d R

loop_
_atom_site_aniso_label
_atom_site_aniso_U_11
_atom_site_aniso_U_22
_atom_site_aniso_U_33
_atom_site_aniso_U_23
_atom_site_aniso_U_13
_atom_site_aniso_U_12
Rh1 0.02927(12) 0.02683(11) 0.03032(12) -0.00411(9) 0.00812(8) -0.00267(9)
Cl1 0.0510(5) 0.0458(5) 0.0617(5) -0.0102(4) 0.0303(4) -0.0010(4)
N2 0.0338(13) 0.0288(12) 0.0330(13) -0.0014(10) 0.0121(10) -0.0007(10)
N1 0.0298(12) 0.0208(11) 0.0278(11) -0.0013(9) 0.0057(9) -0.0022(9)
C4 0.0432(17) 0.0292(15) 0.0269(14) -0.0012(11) 0.0067(13) -0.0024(12)
N4 0.0333(13) 0.0326(13) 0.0406(14) -0.0068(11) -0.0042(11) 0.0018(10)
N3 0.0336(13) 0.0236(12) 0.0329(13) -0.0022(10) 0.0104(10) -0.0045(9)
C13 0.0347(15) 0.0351(17) 0.0335(15) 0.0005(12) 0.0051(12) -0.0040(12)
C1 0.0293(14) 0.0241(13) 0.0272(14) 0.0010(11) 0.0020(11) -0.0025(10)
C17 0.0377(16) 0.0309(15) 0.0362(16) -0.0042(12) 0.0069(13) -0.0026(12)
C8 0.0353(16) 0.0349(16) 0.0420(17) -0.0048(13) 0.0091(14) -0.0052(13)
C12 0.0290(14) 0.0285(14) 0.0279(14) -0.0035(11) 0.0039(11) -0.0060(11)
C18 0.0417(17) 0.0252(14) 0.0412(17) -0.0003(12) 0.0138(14) -0.0084(12)
C2 0.0310(14) 0.0248(14) 0.0273(14) -0.0015(11) 0.0050(11) -0.0007(11)
C14 0.0483(18) 0.0436(19) 0.0329(16) 0.0024(13) 0.0099(14) -0.0106(14)
C15 0.0418(18) 0.054(2) 0.0377(17) -0.0089(15) 0.0182(14) -0.0137(15)
C3 0.0380(15) 0.0235(14) 0.0283(14) -0.0006(11) 0.0101(12) -0.0038(11)
C7 0.0487(19) 0.0385(18) 0.063(2) -0.0112(17) 0.0151(17) -0.0188(16)
C16 0.0386(17) 0.0423(18) 0.0453(18) -0.0126(15) 0.0133(14) 0.0004(14)
C22 0.0488(19) 0.049(2) 0.0353(17) -0.0065(14) -0.0009(15) -0.0046(15)
C5 0.063(2) 0.0278(15) 0.0410(18) 0.0051(13) 0.0110(16) 0.0034(14)
C11 0.053(2) 0.0366(19) 0.057(2) -0.0036(15) 0.0063(17) 0.0094(15)
C6 0.070(2) 0.0267(16) 0.060(2) -0.0037(15) 0.0224(19) -0.0136(16)
C24 0.063(2) 0.046(2) 0.054(2) -0.0008(17) 0.0016(19) 0.0012(17)
C9 0.0480(18) 0.0320(16) 0.0292(15) -0.0017(12) -0.0046(13) 0.0043(13)
C23 0.060(2) 0.0443(19) 0.0327(17) 0.0023(14) 0.0087(15) 0.0046(16)
C10 0.042(2) 0.065(3) 0.074(3) -0.009(2) -0.0207(19) -0.0042(18)
O1 0.090(3) 0.078(2) 0.129(3) -0.001(2) 0.001(2) -0.006(2)
C19 0.107(3) 0.048(2) 0.072(3) -0.025(2) 0.047(3) -0.044(2)
C21 0.045(2) 0.041(2) 0.122(4) -0.003(2) 0.022(2) -0.0128(17)
C25 0.069(3) 0.059(2) 0.062(3) -0.014(2) -0.006(2) -0.001(2)
C20 0.094(3) 0.050(2) 0.074(3) 0.028(2) -0.013(2) -0.031(2)
C26 0.141(5) 0.066(3) 0.048(2) -0.008(2) 0.004(3) 0.035(3)
C27 0.066(3) 0.089(4) 0.093(4) 0.000(3) 0.020(3) -0.002(3)

loop_
_atom_type_symbol
_atom_type_description
_atom_type_scat_dispersion_real
_atom_type_scat_dispersion_imag
_atom_type_scat_source
C C 0.0033 0.0016 'International Tables Vol C Tables 4.2.6.8 and 6.1.1.4'
H H 0.0000 0.0000 'International Tables Vol C Tables 4.2.6.8 and 6.1.1.4'
O O 0.0106 0.0060 'International Tables Vol C Tables 4.2.6.8 and 6.1.1.4'
N N 0.0061 0.0033 'International Tables Vol C Tables 4.2.6.8 and 6.1.1.4'
Cl Cl 0.1484 0.1585 'International Tables Vol C Tables 4.2.6.8 and 6.1.1.4'
Rh Rh -1.1178 0.9187 'International Tables Vol C Tables 4.2.6.8 and 6.1.1.4'

loop_
_exptl_crystal_face_index_h
_exptl_crystal_face_index_k
_exptl_crystal_face_index_l
_exptl_crystal_face_perp_dist
0 0 1 0.085
0 0 -1 0.099
1 0 0 0.102
-1 0 0 0.110
1 0 1 0.098
0 1 0 0.105
0 -1 0 0.106
-1 -1 0 0.087

loop_
_geom_angle_atom_site_label_1
_geom_angle_atom_site_label_2
_geom_angle_atom_site_label_3
_geom_angle
C1 Rh1 C22 92.35(13)
C1 Rh1 C23 91.11(12)
C22 Rh1 C23 39.31(13)
C1 Rh1 N4 91.74(10)
C22 Rh1 N4 131.31(11)
C23 Rh1 N4 170.36(11)
C1 Rh1 Cl1 171.97(8)
C22 Rh1 Cl1 91.87(10)
C23 Rh1 Cl1 87.83(10)
N4 Rh1 Cl1 90.60(7)
C2 N2 N3 104.7(2)
C1 N1 C2 109.9(2)
C1 N1 C3 123.8(2)
C2 N1 C3 125.9(2)
C3 C4 C5 116.7(3)
C3 C4 C9 121.8(3)
C5 C4 C9 121.5(3)
C10 N4 C11 107.6(3)
C10 N4 C9 108.0(3)
C11 N4 C9 108.1(2)
C10 N4 Rh1 109.0(2)
C11 N4 Rh1 110.9(2)
C9 N4 Rh1 113.11(18)
C1 N3 N2 113.6(2)
C1 N3 C18 129.8(2)
N2 N3 C18 116.5(2)
C14 C13 C12 120.1(3)
C14 C13 H13 119.9
C12 C13 H13 120.0
N3 C1 N1 101.9(2)
N3 C1 Rh1 133.0(2)
N1 C1 Rh1 125.10(19)
C16 C17 C12 120.3(3)
C16 C17 H17 120.0
C12 C17 H17 119.7
C7 C8 C3 119.5(3)
C7 C8 H8 120.2
C3 C8 H8 120.3
C17 C12 C13 119.3(3)
C17 C12 C2 118.1(3)
C13 C12 C2 122.2(3)
C20 C18 C21 111.7(3)
C20 C18 N3 109.5(3)
C21 C18 N3 108.7(2)
C20 C18 C19 109.4(3)
C21 C18 C19 108.8(3)
N3 C18 C19 108.7(2)
N2 C2 N1 109.9(2)
N2 C2 C12 122.1(2)
N1 C2 C12 127.9(2)
C13 C14 C15 120.2(3)
C13 C14 H14 119.6
C15 C14 H14 120.2
C16 C15 C14 120.0(3)
C16 C15 H15 120.1
C14 C15 H15 119.8
C8 C3 C4 122.1(3)
C8 C3 N1 118.9(3)
C4 C3 N1 118.8(3)
C6 C7 C8 119.7(3)
C6 C7 H7 120.2
C8 C7 H7 120.1
C15 C16 C17 120.1(3)
C15 C16 H16 120.1
C17 C16 H16 119.9
C23 C22 Rh1 71.55(19)
C23 C22 H22A 116.1
Rh1 C22 H22A 116.4
C23 C22 H22B 116.6
Rh1 C22 H22B 116.7
H22A C22 H22B 113.4
C6 C5 C4 121.4(3)
C6 C5 H5 119.3
C4 C5 H5 119.3
N4 C11 H11A 109.6
N4 C11 H11B 109.3
H11A C11 H11B 109.5
N4 C11 H11C 109.5
H11A C11 H11C 109.5
H11B C11 H11C 109.5
C7 C6 C5 120.5(3)
C7 C6 H6 119.6
C5 C6 H6 119.9
O1 C24 C25 108.1(3)
O1 C24 H24A 110.2
C25 C24 H24A 110.5
O1 C24 H24B 109.9
C25 C24 H24B 109.9
H24A C24 H24B 108.3
N4 C9 C4 113.8(2)
N4 C9 H9A 109.1
C4 C9 H9A 108.8
N4 C9 H9B 108.6
C4 C9 H9B 108.7
H9A C9 H9B 107.7
C22 C23 Rh1 69.14(19)
C22 C23 H23A 116.6
Rh1 C23 H23A 116.7
C22 C23 H23B 117.0
Rh1 C23 H23B 116.7
H23A C23 H23B 113.7
N4 C10 H10A 109.4
N4 C10 H10B 109.8
H10A C10 H10B 109.5
N4 C10 H10C 109.2
H10A C10 H10C 109.5
H10B C10 H10C 109.5
C24 O1 C27 103.8(4)
C18 C19 H19A 109.5
C18 C19 H19B 109.4
H19A C19 H19B 109.5
C18 C19 H19C 109.5
H19A C19 H19C 109.5
H19B C19 H19C 109.5
C18 C21 H21A 109.4
C18 C21 H21B 109.5
H21A C21 H21B 109.5
C18 C21 H21C 109.5
H21A C21 H21C 109.5
H21B C21 H21C 109.5
C24 C25 C26 102.0(4)
C24 C25 H25A 110.8
C26 C25 H25A 111.3
C24 C25 H25B 111.7
C26 C25 H25B 111.7
H25A C25 H25B 109.2
C18 C20 H20A 109.4
C18 C20 H20B 109.6
H20A C20 H20B 109.5
C18 C20 H20C 109.4
H20A C20 H20C 109.5
H20B C20 H20C 109.5
C27 C26 C25 104.9(4)
C27 C26 H26A 110.3
C25 C26 H26A 110.6
C27 C26 H26B 111.3
C25 C26 H26B 110.9
H26A C26 H26B 108.9
O1 C27 C26 107.9(4)
O1 C27 H27A 110.4
C26 C27 H27A 110.6
O1 C27 H27B 109.7
C26 C27 H27B 109.7
H27A C27 H27B 108.5

loop_
_geom_bond_atom_site_label_1
_geom_bond_atom_site_label_2
_geom_bond_distance
Rh1 C1 1.942(3)
Rh1 C22 2.068(3)
Rh1 C23 2.099(3)
Rh1 N4 2.244(3)
Rh1 Cl1 2.4131(8)
N2 C2 1.304(3)
N2 N3 1.383(3)
N1 C1 1.376(3)
N1 C2 1.380(3)
N1 C3 1.431(3)
C4 C3 1.387(4)
C4 C5 1.396(4)
C4 C9 1.505(4)
N4 C10 1.480(4)
N4 C11 1.485(4)
N4 C9 1.488(4)
N3 C1 1.359(3)
N3 C18 1.506(3)
C13 C14 1.381(4)
C13 C12 1.393(4)
C13 H13 0.9299
C17 C16 1.384(4)
C17 C12 1.387(4)
C17 H17 0.9300
C8 C7 1.379(4)
C8 C3 1.385(4)
C8 H8 0.9299
C12 C2 1.469(4)
C18 C20 1.499(5)
C18 C21 1.503(5)
C18 C19 1.512(5)
C14 C15 1.382(5)
C14 H14 0.9299
C15 C16 1.380(5)
C15 H15 0.9299
C7 C6 1.369(5)
C7 H7 0.9301
C16 H16 0.9301
C22 C23 1.402(5)
C22 H22A 0.9699
C22 H22B 0.9700
C5 C6 1.380(5)
C5 H5 0.9300
C11 H11A 0.9600
C11 H11B 0.9600
C11 H11C 0.9600
C6 H6 0.9299
C24 O1 1.412(5)
C24 C25 1.499(5)
C24 H24A 0.9700
C24 H24B 0.9701
C9 H9A 0.9700
C9 H9B 0.9699
C23 H23A 0.9701
C23 H23B 0.9700
C10 H10A 0.9600
C10 H10B 0.9600
C10 H10C 0.9601
O1 C27 1.418(6)
C19 H19A 0.9599
C19 H19B 0.9600
C19 H19C 0.9600
C21 H21A 0.9601
C21 H21B 0.9601
C21 H21C 0.9600
C25 C26 1.541(6)
C25 H25A 0.9701
C25 H25B 0.9700
C20 H20A 0.9600
C20 H20B 0.9600
C20 H20C 0.9601
C26 C27 1.459(7)
C26 H26A 0.9700
C26 H26B 0.9700
C27 H27A 0.9699
C27 H27B 0.9700
